data_7009244
loop_
_publ_author_name
'Kumada, Harumi'
'Sakane, Akira'
'Koga, Noboru'
'Iwamura, Hiizu'

_publ_section_title
;
 Through-bond magnetic interaction between the 2p spin of the aminoxyl
 radical and the 3d spin of the metal ions in the complexes of
 bis(hexafluoroacetylacetonato)-manganese(II) and -copper(II) with
 4-(N-tert-butyl-N-oxylamino)-2,2'-bipyridine&#x200A;&#x2020;
;
_journal_issue 6
_journal_name_full 'Journal of the Chemical Society, Dalton Transactions'
_journal_page_first 911
_journal_paper_doi 10.1039/a909564k
_journal_year 2000
_chemical_formula_moiety 'C24 H18 Cu F12 N3 O5 '
_chemical_formula_sum 'C24 H18 Cu F12 N3 O5'
_chemical_formula_weight 719.95
_chemical_name_common
;
Complex of Bis(hexafluoroacetylacetonato)copper(II) with
4-(N-tert-Butyl-N-oxylamino)-2,2-bipyridine.

;
_space_group_IT_number 14
_symmetry_cell_setting monoclinic
_symmetry_Int_Tables_number 14
_symmetry_space_group_name_Hall '-P 2yn'
_symmetry_space_group_name_H-M 'P 1 21/n 1'
_audit_creation_date 'Thu Sep  9 13:04:18 1999'
_audit_creation_method 'from TEXRAY.INF file'
_cell_angle_alpha 90
_cell_angle_beta 99.04(2)
_cell_angle_gamma 90
_cell_formula_units_Z 4
_cell_length_a 8.496(2)
_cell_length_b 17.305(3)
_cell_length_c 20.100(3)
_cell_measurement_reflns_used 25
_cell_measurement_temperature 296.2
_cell_measurement_theta_max 41.8
_cell_measurement_theta_min 39.5
_cell_volume 2918.5(10)
_computing_cell_refinement 'MSC/AFC Diffractometer Control'
_computing_data_collection 'MSC/AFC Diffractometer Control'
_computing_data_reduction teXsan
_computing_publication_material teXsan
_computing_structure_refinement teXsan
_diffrn_ambient_temperature 296.2
_diffrn_measurement_device_type 'Rigaku AFC5R'
_diffrn_measurement_method \w-2\q
_diffrn_orient_matrix_UB_11 0.11872
_diffrn_orient_matrix_UB_12 -0.00109
_diffrn_orient_matrix_UB_13 0.01218
_diffrn_orient_matrix_UB_21 -0.00887
_diffrn_orient_matrix_UB_22 -0.04072
_diffrn_orient_matrix_UB_23 0.03451
_diffrn_orient_matrix_UB_31 0.00566
_diffrn_orient_matrix_UB_32 -0.04098
_diffrn_orient_matrix_UB_33 -0.03462
_diffrn_radiation_detector 'scintillation counter'
_diffrn_radiation_monochromator graphite
_diffrn_radiation_source 'Rigaku rotating anode'
_diffrn_radiation_type 'Cu K\a'
_diffrn_radiation_wavelength 1.5418
_diffrn_reflns_av_R_equivalents 0.049
_diffrn_reflns_av_sigmaI/netI 0.067
_diffrn_reflns_limit_h_max 9
_diffrn_reflns_limit_h_min 0
_diffrn_reflns_limit_k_max 19
_diffrn_reflns_limit_k_min 0
_diffrn_reflns_limit_l_max 22
_diffrn_reflns_limit_l_min -22
_diffrn_reflns_number 4882
_diffrn_reflns_reduction_process 'Lp corrections applied'
_diffrn_reflns_theta_max 60.12
_diffrn_reflns_theta_min 2.23
_diffrn_standards_decay_% 1.48
_diffrn_standards_interval_count 150
_diffrn_standards_number 3
_exptl_absorpt_coefficient_mu 2.147
_exptl_absorpt_correction_T_max 1.000
_exptl_absorpt_correction_T_min 0.510
_exptl_absorpt_correction_type psi-scan
_exptl_absorpt_process_details '(North, Phillips & Mathews, 1968)'
_exptl_crystal_colour green
_exptl_crystal_density_diffrn 1.638
_exptl_crystal_density_method 'not measured'
_exptl_crystal_description plate
_exptl_crystal_F_000 1440.00
_exptl_crystal_size_max 0.500
_exptl_crystal_size_mid 0.400
_exptl_crystal_size_min 0.050
_refine_diff_density_max 0.43
_refine_diff_density_min -0.36
_refine_ls_extinction_method none
_refine_ls_goodness_of_fit_ref 1.924
_refine_ls_hydrogen_treatment noref
_refine_ls_matrix_type full
_refine_ls_number_constraints 0
_refine_ls_number_parameters 514
_refine_ls_number_reflns 3135
_refine_ls_number_restraints 0
_refine_ls_R_factor_all 0.0563
_refine_ls_R_factor_gt 0.0563
_refine_ls_shift/su_max 0.8150
_refine_ls_shift/su_mean 0.1250
_refine_ls_structure_factor_coef F
_refine_ls_weighting_details 'w = 1/[\s^2^(Fo) + 0.00090|Fo|^2^]'
_refine_ls_weighting_scheme calc
_refine_ls_wR_factor_gt 0.0832
_refine_ls_wR_factor_ref 0.0832
_reflns_number_gt 3135
_reflns_number_total 4539
_reflns_threshold_expression >2.0sigma(I)
_cod_data_source_file a909564k.txt
_cod_data_source_block Cu
_cod_original_cell_volume 2918.4(10)
_cod_original_sg_symbol_H-M 'P 21/n       '
_cod_original_formula_sum 'C24 H18 Cu F12 N3 O5 '
_cod_database_code 7009244

loop_
_symmetry_equiv_pos_as_xyz
x,y,z
1/2-x,1/2+y,1/2-z
-x,-y,-z
1/2+x,1/2-y,1/2+z

loop_
_atom_site_label
_atom_site_type_symbol
_atom_site_fract_x
_atom_site_fract_y
_atom_site_fract_z
_atom_site_U_iso_or_equiv
_atom_site_adp_type
_atom_site_occupancy
_atom_site_refinement_flags
Cu(1) Cu 0.36150(9) 0.03247(4) 0.17016(4) 0.0572(2) Uani 1.00 .
F(1) F 0.426(5) 0.276(2) 0.328(2) 0.15(1) Uani 0.50 P
F(2) F 0.406(4) 0.293(1) 0.305(2) 0.103(6) Uani 0.50 P
F(3) F 0.222(4) 0.286(2) 0.238(2) 0.18(1) Uani 0.50 P
F(4) F 0.195(2) 0.268(2) 0.253(2) 0.144(10) Uani 0.50 P
F(5) F 0.222(2) 0.207(1) 0.313(1) 0.116(6) Uani 0.50 P
F(6) F 0.283(4) 0.188(2) 0.333(2) 0.21(1) Uani 0.50 P
F(7) F 0.825(2) 0.2560(6) 0.192(1) 0.103(5) Uani 0.50 P
F(8) F 0.805(2) 0.241(2) 0.142(2) 0.27(1) Uani 0.50 P
F(9) F 0.858(2) 0.163(1) 0.133(1) 0.106(6) Uani 0.50 P
F(10) F 0.897(3) 0.133(1) 0.158(2) 0.151(10) Uani 0.50 P
F(11) F 0.900(2) 0.154(1) 0.240(1) 0.153(7) Uani 0.50 P
F(12) F 0.889(3) 0.202(3) 0.239(1) 0.22(1) Uani 0.50 P
F(13) F 0.579(5) 0.037(3) 0.385(1) 0.30(2) Uani 0.50 P
F(14) F 0.628(2) -0.007(2) 0.3785(9) 0.145(7) Uani 0.50 P
F(15) F 0.603(3) -0.083(2) 0.3675(8) 0.154(8) Uani 0.50 P
F(16) F 0.505(5) -0.108(2) 0.392(2) 0.25(1) Uani 0.50 P
F(17) F 0.435(2) -0.044(3) 0.4249(8) 0.154(9) Uani 0.50 P
F(18) F 0.436(4) 0.010(2) 0.424(1) 0.21(1) Uani 0.50 P
F(19) F -0.129(3) 0.019(2) 0.289(1) 0.14(1) Uani 0.50 P
F(20) F -0.094(3) -0.007(2) 0.320(1) 0.14(1) Uani 0.50 P
F(21) F -0.077(2) -0.097(1) 0.302(1) 0.120(7) Uani 0.50 P
F(22) F -0.091(4) -0.117(1) 0.275(2) 0.17(1) Uani 0.50 P
F(23) F -0.165(2) -0.055(2) 0.2098(10) 0.167(9) Uani 0.50 P
F(24) F -0.166(2) -0.020(1) 0.217(1) 0.141(8) Uani 0.50 P
O(1) O 0.5192(9) -0.2306(3) -0.0585(3) 0.141(3) Uani 1.00 .
O(2) O 0.4538(4) -0.0051(2) 0.2599(2) 0.069(1) Uani 1.00 .
O(3) O 0.1246(4) -0.0174(2) 0.1940(2) 0.068(1) Uani 1.00 .
O(4) O 0.3055(4) 0.1304(2) 0.2098(2) 0.069(1) Uani 1.00 .
O(5) O 0.5974(4) 0.0960(2) 0.1555(2) 0.060(1) Uani 1.00 .
N(1) N 0.5313(8) -0.2467(3) 0.0051(3) 0.094(2) Uani 1.00 .
N(2) N 0.4209(5) -0.0615(2) 0.1231(2) 0.055(1) Uani 1.00 .
N(3) N 0.2563(5) 0.0575(2) 0.0763(2) 0.056(1) Uani 1.00 .
C(1) C 0.3728(6) -0.0624(3) 0.0562(3) 0.057(2) Uani 1.00 .
C(2) C 0.4111(7) -0.1221(3) 0.0156(3) 0.064(2) Uani 1.00 .
C(3) C 0.4944(7) -0.1856(3) 0.0459(3) 0.071(2) Uani 1.00 .
C(4) C 0.5399(8) -0.1853(3) 0.1157(3) 0.075(2) Uani 1.00 .
C(5) C 0.5028(7) -0.1222(3) 0.1520(3) 0.067(2) Uani 1.00 .
C(6) C 0.558(2) -0.3258(5) 0.0214(4) 0.127(4) Uani 1.00 .
C(7) C 0.562(2) -0.3749(6) -0.0375(6) 0.244(8) Uani 1.00 .
C(8) C 0.476(2) -0.3584(6) 0.0697(8) 0.261(9) Uani 1.00 .
C(9) C 0.743(3) -0.3201(9) 0.0633(10) 0.267(10) Uani 1.00 .
C(10) C 0.2755(6) 0.0056(3) 0.0298(3) 0.055(2) Uani 1.00 .
C(11) C 0.2062(7) 0.0142(4) -0.0374(3) 0.068(2) Uani 1.00 .
C(12) C 0.1115(8) 0.0771(4) -0.0546(3) 0.079(2) Uani 1.00 .
C(13) C 0.0873(7) 0.1295(4) -0.0054(3) 0.079(2) Uani 1.00 .
C(14) C 0.1652(7) 0.1190(3) 0.0588(3) 0.067(2) Uani 1.00 .
C(15) C 0.499(1) -0.0277(9) 0.3762(4) 0.118(4) Uani 1.00 .
C(16) C 0.3830(7) -0.0182(4) 0.3083(3) 0.070(2) Uani 1.00 .
C(17) C 0.2214(7) -0.0256(4) 0.3103(3) 0.071(2) Uani 1.00 .
C(18) C 0.1078(6) -0.0262(3) 0.2520(3) 0.064(2) Uani 1.00 .
C(19) C -0.0666(8) -0.0419(5) 0.2647(4) 0.083(3) Uani 1.00 .
C(20) C 0.318(1) 0.2360(5) 0.2812(5) 0.099(3) Uani 1.00 .
C(21) C 0.3993(7) 0.1820(3) 0.2368(3) 0.064(2) Uani 1.00 .
C(22) C 0.5531(7) 0.1967(3) 0.2306(3) 0.069(2) Uani 1.00 .
C(23) C 0.6391(6) 0.1535(3) 0.1895(3) 0.057(2) Uani 1.00 .
C(24) C 0.8102(8) 0.1839(5) 0.1868(4) 0.084(3) Uani 1.00 .
H(1) H 0.3621 -0.1311 -0.0400 0.1042 Uiso 1.00 .
H(2) H 0.5957 -0.2280 0.1379 0.0902 Uiso 1.00 .
H(3) H 0.5226 -0.1179 0.2062 0.1042 Uiso 1.00 .
H(4) H 0.2356 -0.0257 -0.0784 0.1042 Uiso 1.00 .
H(5) H 0.0413 0.0813 -0.0991 0.1042 Uiso 1.00 .
H(6) H -0.0052 0.1844 -0.0171 0.1042 Uiso 1.00 .
H(7) H 0.1237 0.1493 0.0976 0.1042 Uiso 1.00 .
H(8) H 0.8117 -0.2994 0.0346 0.3205 Uiso 1.00 .
H(9) H 0.7448 -0.2874 0.1014 0.3205 Uiso 1.00 .
H(10) H 0.7794 -0.3702 0.0778 0.3205 Uiso 1.00 .
H(11) H 0.4833 -0.3251 0.1076 0.3129 Uiso 1.00 .
H(12) H 0.5209 -0.4072 0.0833 0.3129 Uiso 1.00 .
H(13) H 0.3668 -0.3650 0.0507 0.3129 Uiso 1.00 .
H(14) H 0.5747 -0.4273 -0.0236 0.2930 Uiso 1.00 .
H(15) H 0.4646 -0.3694 -0.0677 0.2930 Uiso 1.00 .
H(16) H 0.6483 -0.3600 -0.0594 0.2930 Uiso 1.00 .
H(17) H 0.6055 0.2386 0.2555 0.0826 Uiso 1.00 .
H(18) H 0.1992 -0.0338 0.3652 0.1042 Uiso 1.00 .

loop_
_atom_site_aniso_label
_atom_site_aniso_U_11
_atom_site_aniso_U_22
_atom_site_aniso_U_33
_atom_site_aniso_U_12
_atom_site_aniso_U_13
_atom_site_aniso_U_23
Cu(1) 0.0613(5) 0.0620(5) 0.0516(5) -0.0080(4) 0.0190(3) -0.0083(3)
F(1) 0.15(2) 0.20(3) 0.12(2) -0.03(2) 0.06(1) -0.09(2)
F(2) 0.098(9) 0.089(7) 0.13(2) -0.022(7) 0.04(1) -0.07(1)
F(3) 0.24(3) 0.10(1) 0.21(2) 0.07(2) 0.11(2) 0.01(1)
F(4) 0.078(8) 0.14(2) 0.21(3) 0.03(1) 0.03(1) -0.08(2)
F(5) 0.129(9) 0.09(1) 0.15(2) -0.016(9) 0.100(9) -0.04(1)
F(6) 0.36(4) 0.14(2) 0.17(2) 0.01(2) 0.20(3) -0.02(1)
F(7) 0.098(8) 0.057(6) 0.17(1) -0.030(5) 0.069(10) -0.021(8)
F(8) 0.11(1) 0.32(4) 0.37(3) -0.03(2) 0.07(2) 0.23(3)
F(9) 0.07(1) 0.14(2) 0.12(1) -0.028(9) 0.057(8) -0.05(1)
F(10) 0.08(1) 0.14(2) 0.26(3) -0.008(9) 0.08(1) -0.04(2)
F(11) 0.075(8) 0.15(1) 0.21(2) -0.021(7) -0.07(1) 0.04(1)
F(12) 0.11(1) 0.41(5) 0.15(2) -0.16(2) 0.05(1) -0.14(3)
F(13) 0.26(3) 0.52(6) 0.12(2) -0.24(4) -0.01(2) -0.11(2)
F(14) 0.067(7) 0.29(3) 0.077(9) -0.05(1) -0.005(5) 0.04(2)
F(15) 0.11(1) 0.22(3) 0.13(1) 0.03(1) 0.002(9) 0.05(1)
F(16) 0.26(3) 0.20(2) 0.25(3) -0.05(2) -0.12(2) 0.12(2)
F(17) 0.095(8) 0.31(3) 0.055(9) -0.02(1) 0.013(6) 0.06(2)
F(18) 0.21(2) 0.34(4) 0.07(1) 0.04(2) -0.02(1) -0.08(2)
F(19) 0.10(1) 0.18(2) 0.16(3) 0.01(1) 0.06(2) -0.05(2)
F(20) 0.09(1) 0.23(4) 0.11(1) -0.02(1) 0.05(1) -0.05(1)
F(21) 0.086(7) 0.13(2) 0.14(1) -0.04(1) 0.028(8) 0.07(2)
F(22) 0.15(2) 0.092(9) 0.30(4) -0.051(9) 0.10(2) -0.03(1)
F(23) 0.10(1) 0.33(3) 0.08(1) -0.12(2) 0.032(9) -0.03(2)
F(24) 0.052(7) 0.20(2) 0.16(2) 0.007(9) -0.013(7) 0.08(2)
O(1) 0.239(7) 0.115(4) 0.075(3) 0.062(5) 0.040(4) -0.002(3)
O(2) 0.066(2) 0.092(3) 0.050(2) -0.012(2) 0.015(2) -0.007(2)
O(3) 0.068(2) 0.085(3) 0.056(2) -0.018(2) 0.020(2) 0.000(2)
O(4) 0.062(2) 0.069(2) 0.080(3) -0.007(2) 0.027(2) -0.021(2)
O(5) 0.059(2) 0.064(2) 0.061(2) -0.005(2) 0.021(2) -0.010(2)
N(1) 0.147(5) 0.079(4) 0.065(3) 0.017(4) 0.043(3) -0.002(3)
N(2) 0.063(3) 0.056(3) 0.049(2) -0.008(2) 0.017(2) -0.005(2)
N(3) 0.056(2) 0.057(3) 0.059(3) -0.007(2) 0.025(2) -0.005(2)
C(1) 0.065(3) 0.055(3) 0.052(3) -0.017(3) 0.019(2) -0.004(2)
C(2) 0.072(3) 0.061(3) 0.060(3) -0.005(3) 0.018(3) -0.006(3)
C(3) 0.090(4) 0.064(4) 0.064(4) -0.004(3) 0.030(3) -0.013(3)
C(4) 0.099(5) 0.057(3) 0.072(4) 0.008(3) 0.023(3) 0.008(3)
C(5) 0.092(4) 0.058(3) 0.054(3) -0.002(3) 0.023(3) -0.001(3)
C(6) 0.24(1) 0.074(5) 0.083(5) 0.031(6) 0.068(6) 0.006(4)
C(7) 0.52(3) 0.097(8) 0.139(10) 0.06(1) 0.12(1) -0.027(7)
C(8) 0.49(3) 0.074(7) 0.29(2) -0.02(1) 0.29(2) -0.012(8)
C(9) 0.35(2) 0.18(1) 0.27(2) 0.12(2) 0.05(2) 0.03(1)
C(10) 0.051(3) 0.062(3) 0.055(3) -0.012(2) 0.015(2) 0.003(2)
C(11) 0.074(4) 0.076(4) 0.056(3) -0.009(3) 0.016(3) 0.000(3)
C(12) 0.078(4) 0.089(5) 0.067(4) 0.000(4) 0.006(3) 0.013(3)
C(13) 0.071(4) 0.084(5) 0.083(4) 0.004(3) 0.019(3) 0.009(3)
C(14) 0.065(3) 0.069(4) 0.073(4) 0.000(3) 0.025(3) 0.000(3)
C(15) 0.090(7) 0.21(1) 0.056(5) -0.029(8) 0.014(4) 0.001(6)
C(16) 0.072(4) 0.090(4) 0.049(3) -0.009(3) 0.015(3) -0.001(3)
C(17) 0.068(4) 0.089(4) 0.056(3) -0.017(3) 0.015(3) 0.002(3)
C(18) 0.063(3) 0.058(3) 0.076(4) -0.005(3) 0.027(3) 0.004(3)
C(19) 0.067(4) 0.100(6) 0.087(5) -0.005(4) 0.032(4) 0.010(5)
C(20) 0.098(6) 0.091(6) 0.119(7) -0.014(5) 0.054(6) -0.043(5)
C(21) 0.070(4) 0.062(3) 0.064(3) -0.006(3) 0.025(3) -0.011(3)
C(22) 0.066(4) 0.067(4) 0.076(4) -0.012(3) 0.018(3) -0.019(3)
C(23) 0.051(3) 0.062(3) 0.061(3) -0.005(2) 0.018(2) 0.000(3)
C(24) 0.067(4) 0.086(5) 0.102(6) -0.010(4) 0.026(4) -0.019(5)

loop_
_atom_type_symbol
_atom_type_description
_atom_type_scat_dispersion_real
_atom_type_scat_source
C C 0.018
;International Tables for Crystallography
(1992, Vol. C, Tables 4.2.6.8 and 6.1.1.1)
;
H H 0.000
;International Tables for Crystallography
(1992, Vol. C, Table 6.1.1.2)
;
N N 0.031
;International Tables for Crystallography
(1992, Vol. C, Tables 4.2.6.8 and 6.1.1.1)
;
O O 0.049
;International Tables for Crystallography
(1992, Vol. C, Tables 4.2.6.8 and 6.1.1.1)
;
F F 0.073
;International Tables for Crystallography
(1992, Vol. C, Tables 4.2.6.8 and 6.1.1.1)
;
Cu Cu -1.965
;International Tables for Crystallography
(1992, Vol. C, Tables 4.2.6.8 and 6.1.1.1)
;

loop_
_geom_angle_atom_site_label_1
_geom_angle_atom_site_label_2
_geom_angle_atom_site_label_3
_geom_angle
_geom_angle_site_symmetry_1
_geom_angle_site_symmetry_2
_geom_angle_site_symmetry_3
_geom_angle_publ_flag
O(2) Cu(1) O(3) 85.5(1) 1_555 1_555 1_555 yes
O(2) Cu(1) O(4) 90.0(2) 1_555 1_555 1_555 yes
O(2) Cu(1) O(5) 92.6(1) 1_555 1_555 1_555 yes
O(2) Cu(1) N(2) 94.1(2) 1_555 1_555 1_555 yes
O(2) Cu(1) N(3) 172.8(2) 1_555 1_555 1_555 yes
O(3) Cu(1) O(4) 87.9(1) 1_555 1_555 1_555 yes
O(3) Cu(1) O(5) 172.6(1) 1_555 1_555 1_555 yes
O(3) Cu(1) N(2) 95.1(2) 1_555 1_555 1_555 yes
O(3) Cu(1) N(3) 90.1(1) 1_555 1_555 1_555 yes
O(4) Cu(1) O(5) 85.0(1) 1_555 1_555 1_555 yes
O(4) Cu(1) N(2) 175.1(2) 1_555 1_555 1_555 yes
O(4) Cu(1) N(3) 95.4(2) 1_555 1_555 1_555 yes
O(5) Cu(1) N(2) 92.2(1) 1_555 1_555 1_555 yes
O(5) Cu(1) N(3) 92.5(1) 1_555 1_555 1_555 yes
N(2) Cu(1) N(3) 80.7(2) 1_555 1_555 1_555 yes
F(2) F(1) C(20) 66(5) 1_555 1_555 1_555 yes
F(1) F(2) C(20) 89(5) 1_555 1_555 1_555 yes
F(4) F(3) C(20) 62(5) 1_555 1_555 1_555 yes
F(3) F(4) F(5) 145(6) 1_555 1_555 1_555 yes
F(3) F(4) C(20) 96(5) 1_555 1_555 1_555 yes
F(5) F(4) C(20) 49(1) 1_555 1_555 1_555 yes
F(4) F(5) F(6) 140(4) 1_555 1_555 1_555 yes
F(4) F(5) C(20) 50(1) 1_555 1_555 1_555 yes
F(6) F(5) C(20) 90(3) 1_555 1_555 1_555 yes
F(5) F(6) C(20) 60(3) 1_555 1_555 1_555 yes
F(8) F(7) F(12) 119(2) 1_555 1_555 1_555 yes
F(8) F(7) C(24) 70(1) 1_555 1_555 1_555 yes
F(12) F(7) C(24) 53(1) 1_555 1_555 1_555 yes
F(7) F(8) F(9) 110(2) 1_555 1_555 1_555 yes
F(7) F(8) C(24) 62(1) 1_555 1_555 1_555 yes
F(9) F(8) C(24) 54(1) 1_555 1_555 1_555 yes
F(8) F(9) F(10) 131(3) 1_555 1_555 1_555 yes
F(8) F(9) C(24) 58(1) 1_555 1_555 1_555 yes
F(10) F(9) C(24) 77(2) 1_555 1_555 1_555 yes
F(9) F(10) F(11) 116(3) 1_555 1_555 1_555 yes
F(9) F(10) C(24) 68(2) 1_555 1_555 1_555 yes
F(11) F(10) C(24) 50(1) 1_555 1_555 1_555 yes
F(10) F(11) F(12) 101(3) 1_555 1_555 1_555 yes
F(10) F(11) C(24) 51.0(10) 1_555 1_555 1_555 yes
F(12) F(11) C(24) 63(2) 1_555 1_555 1_555 yes
F(7) F(12) F(11) 135(2) 1_555 1_555 1_555 yes
F(7) F(12) C(24) 57(1) 1_555 1_555 1_555 yes
F(11) F(12) C(24) 78(2) 1_555 1_555 1_555 yes
F(14) F(13) F(18) 102(3) 1_555 1_555 1_555 yes
F(14) F(13) C(15) 59(2) 1_555 1_555 1_555 yes
F(18) F(13) C(15) 53(1) 1_555 1_555 1_555 yes
F(13) F(14) F(15) 143(3) 1_555 1_555 1_555 yes
F(13) F(14) C(15) 79(2) 1_555 1_555 1_555 yes
F(15) F(14) C(15) 63(1) 1_555 1_555 1_555 yes
F(14) F(15) F(16) 114(3) 1_555 1_555 1_555 yes
F(14) F(15) C(15) 50(1) 1_555 1_555 1_555 yes
F(16) F(15) C(15) 70(2) 1_555 1_555 1_555 yes
F(15) F(16) F(17) 106(2) 1_555 1_555 1_555 yes
F(15) F(16) C(15) 61(1) 1_555 1_555 1_555 yes
F(17) F(16) C(15) 49(1) 1_555 1_555 1_555 yes
F(16) F(17) F(18) 138(2) 1_555 1_555 1_555 yes
F(16) F(17) C(15) 63(1) 1_555 1_555 1_555 yes
F(18) F(17) C(15) 75(2) 1_555 1_555 1_555 yes
F(13) F(18) F(17) 108(3) 1_555 1_555 1_555 yes
F(13) F(18) C(15) 51(1) 1_555 1_555 1_555 yes
F(17) F(18) C(15) 62(1) 1_555 1_555 1_555 yes
F(20) F(19) F(24) 119(6) 1_555 1_555 1_555 yes
F(20) F(19) C(19) 73(4) 1_555 1_555 1_555 yes
F(24) F(19) C(19) 49(1) 1_555 1_555 1_555 yes
F(19) F(20) F(21) 114(5) 1_555 1_555 1_555 yes
F(19) F(20) C(19) 72(4) 1_555 1_555 1_555 yes
F(21) F(20) C(19) 48(1) 1_555 1_555 1_555 yes
F(20) F(21) F(22) 133(4) 1_555 1_555 1_555 yes
F(20) F(21) C(19) 53(1) 1_555 1_555 1_555 yes
F(22) F(21) C(19) 84(3) 1_555 1_555 1_555 yes
F(21) F(22) F(23) 108(4) 1_555 1_555 1_555 yes
F(21) F(22) C(19) 66(2) 1_555 1_555 1_555 yes
F(23) F(22) C(19) 48(1) 1_555 1_555 1_555 yes
F(22) F(23) F(24) 116(3) 1_555 1_555 1_555 yes
F(22) F(23) C(19) 49(1) 1_555 1_555 1_555 yes
F(24) F(23) C(19) 70(3) 1_555 1_555 1_555 yes
F(19) F(24) F(23) 127(3) 1_555 1_555 1_555 yes
F(19) F(24) C(19) 53(1) 1_555 1_555 1_555 yes
F(23) F(24) C(19) 81(2) 1_555 1_555 1_555 yes
Cu(1) O(2) C(16) 127.5(4) 1_555 1_555 1_555 yes
Cu(1) O(3) C(18) 119.1(4) 1_555 1_555 1_555 yes
Cu(1) O(4) C(21) 127.5(3) 1_555 1_555 1_555 yes
Cu(1) O(5) C(23) 119.2(3) 1_555 1_555 1_555 yes
O(1) N(1) C(3) 115.2(5) 1_555 1_555 1_555 yes
O(1) N(1) C(6) 114.8(6) 1_555 1_555 1_555 yes
C(3) N(1) C(6) 129.3(6) 1_555 1_555 1_555 yes
Cu(1) N(2) C(1) 115.2(4) 1_555 1_555 1_555 yes
Cu(1) N(2) C(5) 126.1(3) 1_555 1_555 1_555 yes
C(1) N(2) C(5) 118.7(4) 1_555 1_555 1_555 yes
Cu(1) N(3) C(10) 115.6(4) 1_555 1_555 1_555 yes
Cu(1) N(3) C(14) 125.2(4) 1_555 1_555 1_555 yes
C(10) N(3) C(14) 119.1(5) 1_555 1_555 1_555 yes
N(2) C(1) C(2) 122.4(5) 1_555 1_555 1_555 yes
N(2) C(1) C(10) 114.4(5) 1_555 1_555 1_555 yes
C(2) C(1) C(10) 123.3(5) 1_555 1_555 1_555 yes
C(1) C(2) C(3) 118.7(5) 1_555 1_555 1_555 yes
C(1) C(2) H(1) 126.5(5) 1_555 1_555 1_555 no
C(3) C(2) H(1) 113.8(5) 1_555 1_555 1_555 no
N(1) C(3) C(2) 118.8(5) 1_555 1_555 1_555 yes
N(1) C(3) C(4) 122.6(6) 1_555 1_555 1_555 yes
C(2) C(3) C(4) 118.5(5) 1_555 1_555 1_555 yes
C(3) C(4) C(5) 119.0(5) 1_555 1_555 1_555 yes
C(3) C(4) H(2) 120.9(6) 1_555 1_555 1_555 no
C(5) C(4) H(2) 120.1(6) 1_555 1_555 1_555 no
N(2) C(5) C(4) 122.7(5) 1_555 1_555 1_555 yes
N(2) C(5) H(3) 111.8(5) 1_555 1_555 1_555 no
C(4) C(5) H(3) 125.2(6) 1_555 1_555 1_555 no
N(1) C(6) C(7) 113.4(8) 1_555 1_555 1_555 yes
N(1) C(6) C(8) 117.9(9) 1_555 1_555 1_555 yes
N(1) C(6) C(9) 99.6(9) 1_555 1_555 1_555 yes
C(7) C(6) C(8) 113(1) 1_555 1_555 1_555 yes
C(7) C(6) C(9) 107(1) 1_555 1_555 1_555 yes
C(8) C(6) C(9) 102(1) 1_555 1_555 1_555 yes
C(6) C(7) H(14) 110(1) 1_555 1_555 1_555 no
C(6) C(7) H(15) 111(1) 1_555 1_555 1_555 no
C(6) C(7) H(16) 105(1) 1_555 1_555 1_555 no
H(14) C(7) H(15) 113(1) 1_555 1_555 1_555 no
H(14) C(7) H(16) 108(1) 1_555 1_555 1_555 no
H(15) C(7) H(16) 107(1) 1_555 1_555 1_555 no
C(6) C(8) H(11) 113(1) 1_555 1_555 1_555 no
C(6) C(8) H(12) 112(1) 1_555 1_555 1_555 no
C(6) C(8) H(13) 106(1) 1_555 1_555 1_555 no
H(11) C(8) H(12) 115(1) 1_555 1_555 1_555 no
H(11) C(8) H(13) 104(1) 1_555 1_555 1_555 no
H(12) C(8) H(13) 103(1) 1_555 1_555 1_555 no
C(6) C(9) H(8) 102(1) 1_555 1_555 1_555 no
C(6) C(9) H(9) 105(1) 1_555 1_555 1_555 no
C(6) C(9) H(10) 100(1) 1_555 1_555 1_555 no
H(8) C(9) H(9) 120(2) 1_555 1_555 1_555 no
H(8) C(9) H(10) 110(1) 1_555 1_555 1_555 no
H(9) C(9) H(10) 115(1) 1_555 1_555 1_555 no
N(3) C(10) C(1) 114.0(4) 1_555 1_555 1_555 yes
N(3) C(10) C(11) 122.1(5) 1_555 1_555 1_555 yes
C(1) C(10) C(11) 123.8(5) 1_555 1_555 1_555 yes
C(10) C(11) C(12) 118.2(6) 1_555 1_555 1_555 yes
C(10) C(11) H(4) 122.2(6) 1_555 1_555 1_555 no
C(12) C(11) H(4) 119.3(5) 1_555 1_555 1_555 no
C(11) C(12) C(13) 119.3(6) 1_555 1_555 1_555 yes
C(11) C(12) H(5) 122.1(7) 1_555 1_555 1_555 no
C(13) C(12) H(5) 117.4(7) 1_555 1_555 1_555 no
C(12) C(13) C(14) 119.0(6) 1_555 1_555 1_555 yes
C(12) C(13) H(6) 122.2(6) 1_555 1_555 1_555 no
C(14) C(13) H(6) 118.8(6) 1_555 1_555 1_555 no
N(3) C(14) C(13) 122.0(6) 1_555 1_555 1_555 yes
N(3) C(14) H(7) 117.0(5) 1_555 1_555 1_555 no
C(13) C(14) H(7) 117.9(6) 1_555 1_555 1_555 no
F(13) C(15) F(14) 41(2) 1_555 1_555 1_555 yes
F(13) C(15) F(15) 106(2) 1_555 1_555 1_555 yes
F(13) C(15) F(16) 144(2) 1_555 1_555 1_555 yes
F(13) C(15) F(17) 112(1) 1_555 1_555 1_555 yes
F(13) C(15) F(18) 75(1) 1_555 1_555 1_555 yes
F(13) C(15) C(16) 105(1) 1_555 1_555 1_555 yes
F(14) C(15) F(15) 65(1) 1_555 1_555 1_555 yes
F(14) C(15) F(16) 107(2) 1_555 1_555 1_555 yes
F(14) C(15) F(17) 125(1) 1_555 1_555 1_555 yes
F(14) C(15) F(18) 107(2) 1_555 1_555 1_555 yes
F(14) C(15) C(16) 117(1) 1_555 1_555 1_555 yes
F(15) C(15) F(16) 47(1) 1_555 1_555 1_555 yes
F(15) C(15) F(17) 109(1) 1_555 1_555 1_555 yes
F(15) C(15) F(18) 142(1) 1_555 1_555 1_555 yes
F(15) C(15) C(16) 107(1) 1_555 1_555 1_555 yes
F(16) C(15) F(17) 66(1) 1_555 1_555 1_555 yes
F(16) C(15) F(18) 108(1) 1_555 1_555 1_555 yes
F(16) C(15) C(16) 106(1) 1_555 1_555 1_555 yes
F(17) C(15) F(18) 42(1) 1_555 1_555 1_555 yes
F(17) C(15) C(16) 115(1) 1_555 1_555 1_555 yes
F(18) C(15) C(16) 108(1) 1_555 1_555 1_555 yes
O(2) C(16) C(15) 112.7(6) 1_555 1_555 1_555 yes
O(2) C(16) C(17) 130.0(5) 1_555 1_555 1_555 yes
C(15) C(16) C(17) 117.3(6) 1_555 1_555 1_555 yes
C(16) C(17) C(18) 122.3(5) 1_555 1_555 1_555 yes
C(16) C(17) H(18) 110.4(5) 1_555 1_555 1_555 no
C(18) C(17) H(18) 127.2(5) 1_555 1_555 1_555 no
O(3) C(18) C(17) 129.7(5) 1_555 1_555 1_555 yes
O(3) C(18) C(19) 115.9(6) 1_555 1_555 1_555 yes
C(17) C(18) C(19) 114.4(5) 1_555 1_555 1_555 yes
F(19) C(19) F(20) 34(1) 1_555 1_555 1_555 yes
F(19) C(19) F(21) 108(1) 1_555 1_555 1_555 yes
F(19) C(19) F(22) 129(1) 1_555 1_555 1_555 yes
F(19) C(19) F(23) 102(1) 1_555 1_555 1_555 yes
F(19) C(19) F(24) 77(1) 1_555 1_555 1_555 yes
F(19) C(19) C(18) 112(1) 1_555 1_555 1_555 yes
F(20) C(19) F(21) 78(1) 1_555 1_555 1_555 yes
F(20) C(19) F(22) 105(1) 1_555 1_555 1_555 yes
F(20) C(19) F(23) 128(1) 1_555 1_555 1_555 yes
F(20) C(19) F(24) 108(1) 1_555 1_555 1_555 yes
F(20) C(19) C(18) 110(1) 1_555 1_555 1_555 yes
F(21) C(19) F(22) 29(1) 1_555 1_555 1_555 yes
F(21) C(19) F(23) 106(1) 1_555 1_555 1_555 yes
F(21) C(19) F(24) 127(1) 1_555 1_555 1_555 yes
F(21) C(19) C(18) 113(1) 1_555 1_555 1_555 yes
F(22) C(19) F(23) 82(1) 1_555 1_555 1_555 yes
F(22) C(19) F(24) 108(1) 1_555 1_555 1_555 yes
F(22) C(19) C(18) 111(1) 1_555 1_555 1_555 yes
F(23) C(19) F(24) 28(2) 1_555 1_555 1_555 yes
F(23) C(19) C(18) 113.1(10) 1_555 1_555 1_555 yes
F(24) C(19) C(18) 111(1) 1_555 1_555 1_555 yes
F(1) C(20) F(2) 23(2) 1_555 1_555 1_555 yes
F(1) C(20) F(3) 111(2) 1_555 1_555 1_555 yes
F(1) C(20) F(4) 120(2) 1_555 1_555 1_555 yes
F(1) C(20) F(5) 105(2) 1_555 1_555 1_555 yes
F(1) C(20) F(6) 88(2) 1_555 1_555 1_555 yes
F(1) C(20) C(21) 113(1) 1_555 1_555 1_555 yes
F(2) C(20) F(3) 90(2) 1_555 1_555 1_555 yes
F(2) C(20) F(4) 103(2) 1_555 1_555 1_555 yes
F(2) C(20) F(5) 121(1) 1_555 1_555 1_555 yes
F(2) C(20) F(6) 110(2) 1_555 1_555 1_555 yes
F(2) C(20) C(21) 113(1) 1_555 1_555 1_555 yes
F(3) C(20) F(4) 21(2) 1_555 1_555 1_555 yes
F(3) C(20) F(5) 101(1) 1_555 1_555 1_555 yes
F(3) C(20) F(6) 130(1) 1_555 1_555 1_555 yes
F(3) C(20) C(21) 107(1) 1_555 1_555 1_555 yes
F(4) C(20) F(5) 80(2) 1_555 1_555 1_555 yes
F(4) C(20) F(6) 109(2) 1_555 1_555 1_555 yes
F(4) C(20) C(21) 115(1) 1_555 1_555 1_555 yes
F(5) C(20) F(6) 29(2) 1_555 1_555 1_555 yes
F(5) C(20) C(21) 116(1) 1_555 1_555 1_555 yes
F(6) C(20) C(21) 104(1) 1_555 1_555 1_555 yes
O(4) C(21) C(20) 111.9(5) 1_555 1_555 1_555 yes
O(4) C(21) C(22) 130.2(5) 1_555 1_555 1_555 yes
C(20) C(21) C(22) 117.9(6) 1_555 1_555 1_555 yes
C(21) C(22) C(23) 123.6(5) 1_555 1_555 1_555 yes
C(21) C(22) H(17) 118.5(5) 1_555 1_555 1_555 no
C(23) C(22) H(17) 117.9(5) 1_555 1_555 1_555 no
O(5) C(23) C(22) 129.0(5) 1_555 1_555 1_555 yes
O(5) C(23) C(24) 116.4(5) 1_555 1_555 1_555 yes
C(22) C(23) C(24) 114.6(5) 1_555 1_555 1_555 yes
F(7) C(24) F(8) 46(1) 1_555 1_555 1_555 yes
F(7) C(24) F(9) 108(1) 1_555 1_555 1_555 yes
F(7) C(24) F(10) 128(1) 1_555 1_555 1_555 yes
F(7) C(24) F(11) 106(1) 1_555 1_555 1_555 yes
F(7) C(24) F(12) 68(2) 1_555 1_555 1_555 yes
F(7) C(24) C(23) 114.7(8) 1_555 1_555 1_555 yes
F(8) C(24) F(9) 67(1) 1_555 1_555 1_555 yes
F(8) C(24) F(10) 99(1) 1_555 1_555 1_555 yes
F(8) C(24) F(11) 142(1) 1_555 1_555 1_555 yes
F(8) C(24) F(12) 110(1) 1_555 1_555 1_555 yes
F(8) C(24) C(23) 109(1) 1_555 1_555 1_555 yes
F(9) C(24) F(10) 33(1) 1_555 1_555 1_555 yes
F(9) C(24) F(11) 111(1) 1_555 1_555 1_555 yes
F(9) C(24) F(12) 127(1) 1_555 1_555 1_555 yes
F(9) C(24) C(23) 111(1) 1_555 1_555 1_555 yes
F(10) C(24) F(11) 78(1) 1_555 1_555 1_555 yes
F(10) C(24) F(12) 106(1) 1_555 1_555 1_555 yes
F(10) C(24) C(23) 112(1) 1_555 1_555 1_555 yes
F(11) C(24) F(12) 38(2) 1_555 1_555 1_555 yes
F(11) C(24) C(23) 105(1) 1_555 1_555 1_555 yes
F(12) C(24) C(23) 117(1) 1_555 1_555 1_555 yes

loop_
_geom_bond_atom_site_label_1
_geom_bond_atom_site_label_2
_geom_bond_distance
_geom_bond_site_symmetry_1
_geom_bond_site_symmetry_2
_geom_bond_publ_flag
Cu(1) O(2) 1.962(4) 1_555 1_555 yes
Cu(1) O(3) 2.308(4) 1_555 1_555 yes
Cu(1) O(4) 1.962(4) 1_555 1_555 yes
Cu(1) O(5) 2.345(3) 1_555 1_555 yes
Cu(1) N(2) 1.985(4) 1_555 1_555 yes
Cu(1) N(3) 2.003(4) 1_555 1_555 yes
F(1) F(2) 0.55(7) 1_555 1_555 yes
F(1) C(20) 1.39(3) 1_555 1_555 yes
F(2) C(20) 1.28(3) 1_555 1_555 yes
F(3) F(4) 0.52(6) 1_555 1_555 yes
F(3) C(20) 1.39(4) 1_555 1_555 yes
F(4) F(5) 1.59(5) 1_555 1_555 yes
F(4) C(20) 1.24(3) 1_555 1_555 yes
F(5) F(6) 0.68(5) 1_555 1_555 yes
F(5) C(20) 1.22(2) 1_555 1_555 yes
F(6) C(20) 1.40(3) 1_555 1_555 yes
F(7) F(8) 1.03(4) 1_555 1_555 yes
F(7) F(12) 1.38(4) 1_555 1_555 yes
F(7) C(24) 1.26(1) 1_555 1_555 yes
F(8) F(9) 1.44(4) 1_555 1_555 yes
F(8) C(24) 1.33(2) 1_555 1_555 yes
F(9) F(10) 0.76(3) 1_555 1_555 yes
F(9) C(24) 1.27(2) 1_555 1_555 yes
F(10) F(11) 1.68(3) 1_555 1_555 yes
F(10) C(24) 1.33(2) 1_555 1_555 yes
F(11) F(12) 0.83(5) 1_555 1_555 yes
F(11) C(24) 1.32(2) 1_555 1_555 yes
F(12) C(24) 1.20(2) 1_555 1_555 yes
F(13) F(14) 0.88(5) 1_555 1_555 yes
F(13) F(18) 1.62(4) 1_555 1_555 yes
F(13) C(15) 1.31(4) 1_555 1_555 yes
F(14) F(15) 1.35(3) 1_555 1_555 yes
F(14) C(15) 1.15(2) 1_555 1_555 yes
F(15) F(16) 1.12(3) 1_555 1_555 yes
F(15) C(15) 1.33(3) 1_555 1_555 yes
F(16) F(17) 1.47(4) 1_555 1_555 yes
F(16) C(15) 1.43(3) 1_555 1_555 yes
F(17) F(18) 0.93(4) 1_555 1_555 yes
F(17) C(15) 1.23(2) 1_555 1_555 yes
F(18) C(15) 1.34(2) 1_555 1_555 yes
F(19) F(20) 0.77(3) 1_555 1_555 yes
F(19) F(24) 1.59(4) 1_555 1_555 yes
F(19) C(19) 1.31(3) 1_555 1_555 yes
F(20) F(21) 1.61(4) 1_555 1_555 yes
F(20) C(19) 1.32(3) 1_555 1_555 yes
F(21) F(22) 0.65(4) 1_555 1_555 yes
F(21) C(19) 1.23(2) 1_555 1_555 yes
F(22) F(23) 1.73(4) 1_555 1_555 yes
F(22) C(19) 1.33(3) 1_555 1_555 yes
F(23) F(24) 0.62(5) 1_555 1_555 yes
F(23) C(19) 1.29(2) 1_555 1_555 yes
F(24) C(19) 1.24(2) 1_555 1_555 yes
O(1) N(1) 1.295(7) 1_555 1_555 yes
O(2) C(16) 1.242(6) 1_555 1_555 yes
O(3) C(18) 1.207(6) 1_555 1_555 yes
O(4) C(21) 1.262(6) 1_555 1_555 yes
O(5) C(23) 1.226(6) 1_555 1_555 yes
N(1) C(3) 1.403(7) 1_555 1_555 yes
N(1) C(6) 1.418(9) 1_555 1_555 yes
N(2) C(1) 1.343(6) 1_555 1_555 yes
N(2) C(5) 1.340(7) 1_555 1_555 yes
N(3) C(10) 1.325(6) 1_555 1_555 yes
N(3) C(14) 1.331(7) 1_555 1_555 yes
C(1) C(2) 1.387(7) 1_555 1_555 yes
C(1) C(10) 1.487(8) 1_555 1_555 yes
C(2) C(3) 1.394(8) 1_555 1_555 yes
C(2) H(1) 1.140 1_555 1_555 no
C(3) C(4) 1.395(8) 1_555 1_555 yes
C(4) C(5) 1.377(8) 1_555 1_555 yes
C(4) H(2) 0.940 1_555 1_555 no
C(5) H(3) 1.078 1_555 1_555 no
C(6) C(7) 1.46(1) 1_555 1_555 yes
C(6) C(8) 1.40(1) 1_555 1_555 yes
C(6) C(9) 1.66(2) 1_555 1_555 yes
C(7) H(14) 0.926 1_555 1_555 no
C(7) H(15) 0.934 1_555 1_555 no
C(7) H(16) 0.986 1_555 1_555 no
C(8) H(11) 0.908 1_555 1_555 no
C(8) H(12) 0.927 1_555 1_555 no
C(8) H(13) 1.046 1_555 1_555 no
C(9) H(8) 0.923 1_555 1_555 no
C(9) H(9) 0.863 1_555 1_555 no
C(9) H(10) 0.969 1_555 1_555 no
C(10) C(11) 1.393(7) 1_555 1_555 yes
C(11) C(12) 1.366(9) 1_555 1_555 yes
C(11) H(4) 1.132 1_555 1_555 no
C(12) C(13) 1.380(9) 1_555 1_555 yes
C(12) H(5) 0.997 1_555 1_555 no
C(13) C(14) 1.367(8) 1_555 1_555 yes
C(13) H(6) 1.233 1_555 1_555 no
C(14) H(7) 1.044 1_555 1_555 no
C(15) C(16) 1.562(10) 1_555 1_555 yes
C(16) C(17) 1.385(8) 1_555 1_555 yes
C(17) C(18) 1.395(8) 1_555 1_555 yes
C(17) H(18) 1.158 1_555 1_555 no
C(18) C(19) 1.566(8) 1_555 1_555 yes
C(20) C(21) 1.528(8) 1_555 1_555 yes
C(21) C(22) 1.356(7) 1_555 1_555 yes
C(22) C(23) 1.403(7) 1_555 1_555 yes
C(22) H(17) 0.945 1_555 1_555 no
C(23) C(24) 1.554(8) 1_555 1_555 yes

loop_
_geom_contact_atom_site_label_1
_geom_contact_atom_site_label_2
_geom_contact_distance
_geom_contact_site_symmetry_1
_geom_contact_site_symmetry_2
_geom_contact_publ_flag
F(1) F(22) 3.25(5) 1_555 2_555 ?
F(2) F(22) 2.87(4) 1_555 2_555 ?
F(2) O(3) 3.30(3) 1_555 2_555 ?
F(2) C(18) 3.33(3) 1_555 2_555 ?
F(2) F(21) 3.37(4) 1_555 2_555 ?
F(2) F(23) 3.47(4) 1_555 2_555 ?
F(2) C(19) 3.55(3) 1_555 2_555 ?
F(3) F(12) 3.19(4) 1_555 1_455 ?
F(3) F(7) 3.40(4) 1_555 1_455 ?
F(3) C(17) 3.45(3) 1_555 2_555 ?
F(3) F(16) 3.51(5) 1_555 2_555 ?
F(3) C(5) 3.52(3) 1_555 2_555 ?
F(3) C(18) 3.54(3) 1_555 2_555 ?
F(3) F(11) 3.57(4) 1_555 1_455 ?
F(3) C(16) 3.59(3) 1_555 2_555 ?
F(3) F(22) 3.60(5) 1_555 2_555 ?
F(4) F(12) 2.81(3) 1_555 1_455 ?
F(4) F(11) 3.16(3) 1_555 1_455 ?
F(4) F(7) 3.19(3) 1_555 1_455 ?
F(4) C(5) 3.33(3) 1_555 2_555 ?
F(5) F(12) 2.98(3) 1_555 1_455 ?
F(5) F(11) 3.04(3) 1_555 1_455 ?
F(5) C(8) 3.30(3) 1_555 2_555 ?
F(5) C(4) 3.39(2) 1_555 2_555 ?
F(6) C(8) 3.26(3) 1_555 2_555 ?
F(6) F(11) 3.54(4) 1_555 1_455 ?
F(6) F(12) 3.58(5) 1_555 1_455 ?
F(7) F(22) 3.12(3) 1_555 2_555 ?
F(7) F(15) 3.13(4) 1_555 2_655 ?
F(7) F(21) 3.32(2) 1_555 2_555 ?
F(7) F(16) 3.34(6) 1_555 2_655 ?
F(8) O(1) 2.99(3) 1_555 3_655 ?
F(8) F(15) 3.16(5) 1_555 2_655 ?
F(8) F(16) 3.20(6) 1_555 2_655 ?
F(9) C(14) 3.29(2) 1_555 1_655 ?
F(9) O(1) 3.52(2) 1_555 3_655 ?
F(9) C(2) 3.54(2) 1_555 3_655 ?
F(10) F(24) 2.98(4) 1_555 1_655 ?
F(10) O(3) 3.26(3) 1_555 1_655 ?
F(10) C(14) 3.27(3) 1_555 1_655 ?
F(10) F(19) 3.33(5) 1_555 1_655 ?
F(10) O(4) 3.46(3) 1_555 1_655 ?
F(10) F(23) 3.48(4) 1_555 1_655 ?
F(10) C(11) 3.54(3) 1_555 3_655 ?
F(11) F(19) 2.57(4) 1_555 1_655 ?
F(11) F(24) 3.09(3) 1_555 1_655 ?
F(11) F(20) 3.20(3) 1_555 1_655 ?
F(11) C(19) 3.43(2) 1_555 1_655 ?
F(11) C(18) 3.58(2) 1_555 1_655 ?
F(12) F(19) 3.34(7) 1_555 1_655 ?
F(12) C(4) 3.48(2) 1_555 2_655 ?
F(13) C(9) 2.99(4) 1_555 2_655 ?
F(13) F(20) 3.33(6) 1_555 1_655 ?
F(13) F(19) 3.38(6) 1_555 1_655 ?
F(14) F(20) 2.80(3) 1_555 1_655 ?
F(14) F(19) 2.97(3) 1_555 1_655 ?
F(14) F(21) 3.50(4) 1_555 1_655 ?
F(14) C(9) 3.55(4) 1_555 2_655 ?
F(15) F(20) 3.17(4) 1_555 1_655 ?
F(15) F(21) 3.20(3) 1_555 1_655 ?
F(15) F(19) 3.44(5) 1_555 1_655 ?
F(15) F(22) 3.48(4) 1_555 1_655 ?
F(17) F(18) 3.11(2) 1_555 3_656 ?
F(17) F(17) 3.41(6) 1_555 3_656 ?
F(18) F(18) 3.09(5) 1_555 3_656 ?
F(19) C(23) 3.48(3) 1_555 1_455 ?
F(19) C(24) 3.51(4) 1_555 1_455 ?
F(19) O(2) 3.52(3) 1_555 1_455 ?
F(19) O(5) 3.53(3) 1_555 1_455 ?
F(20) C(8) 3.44(4) 1_555 2_555 ?
F(21) C(7) 3.29(2) 1_555 4_445 ?
F(22) C(22) 3.25(3) 1_555 2_545 ?
F(23) C(5) 3.11(2) 1_555 1_455 ?
F(23) C(12) 3.24(2) 1_555 3_555 ?
F(23) O(5) 3.38(4) 1_555 1_455 ?
F(23) C(11) 3.50(2) 1_555 3_555 ?
F(24) O(5) 2.97(2) 1_555 1_455 ?
F(24) C(5) 3.40(2) 1_555 1_455 ?
F(24) C(23) 3.43(2) 1_555 1_455 ?
F(24) O(2) 3.49(2) 1_555 1_455 ?
F(24) C(12) 3.50(3) 1_555 3_555 ?
F(24) C(11) 3.57(3) 1_555 3_555 ?
F(24) C(24) 3.58(2) 1_555 1_455 ?
O(1) C(23) 3.068(8) 1_555 3_655 ?
O(1) O(5) 3.099(7) 1_555 3_655 ?
O(1) C(14) 3.306(10) 1_555 3_655 ?
O(1) C(22) 3.467(8) 1_555 3_655 ?
O(1) C(24) 3.59(1) 1_555 3_655 ?
O(1) N(3) 3.600(8) 1_555 3_655 ?
O(3) C(12) 3.343(8) 1_555 3_555 ?
O(5) C(2) 3.459(6) 1_555 3_655 ?
C(2) C(10) 3.571(7) 1_555 3_655 ?

loop_
_geom_torsion_atom_site_label_1
_geom_torsion_atom_site_label_2
_geom_torsion_atom_site_label_3
_geom_torsion_atom_site_label_4
_geom_torsion
_geom_torsion_site_symmetry_1
_geom_torsion_site_symmetry_2
_geom_torsion_site_symmetry_3
_geom_torsion_site_symmetry_4
_geom_torsion_publ_flag
Cu(1) O(2) C(16) C(15) -165.8(7) 1_555 1_555 1_555 1_555 yes
Cu(1) O(2) C(16) C(17) 14.3(10) 1_555 1_555 1_555 1_555 yes
Cu(1) O(3) C(18) C(17) -14.5(9) 1_555 1_555 1_555 1_555 yes
Cu(1) O(3) C(18) C(19) 166.5(4) 1_555 1_555 1_555 1_555 yes
Cu(1) O(4) C(21) C(20) -161.5(5) 1_555 1_555 1_555 1_555 yes
Cu(1) O(4) C(21) C(22) 20.5(9) 1_555 1_555 1_555 1_555 yes
Cu(1) O(5) C(23) C(22) -11.2(8) 1_555 1_555 1_555 1_555 yes
Cu(1) O(5) C(23) C(24) 169.3(4) 1_555 1_555 1_555 1_555 yes
Cu(1) N(2) C(1) C(2) 176.9(4) 1_555 1_555 1_555 1_555 yes
Cu(1) N(2) C(1) C(10) -3.2(5) 1_555 1_555 1_555 1_555 yes
Cu(1) N(2) C(5) C(4) -179.8(4) 1_555 1_555 1_555 1_555 yes
Cu(1) N(3) C(10) C(1) 0.0(5) 1_555 1_555 1_555 1_555 yes
Cu(1) N(3) C(10) C(11) 178.5(4) 1_555 1_555 1_555 1_555 yes
Cu(1) N(3) C(14) C(13) -175.0(4) 1_555 1_555 1_555 1_555 yes
F(1) F(2) C(20) F(3) 156(7) 1_555 1_555 1_555 1_555 yes
F(1) F(2) C(20) F(4) 139(7) 1_555 1_555 1_555 1_555 yes
F(1) F(2) C(20) F(5) 52(7) 1_555 1_555 1_555 1_555 yes
F(1) F(2) C(20) F(6) 21(7) 1_555 1_555 1_555 1_555 yes
F(1) F(2) C(20) C(21) -94(7) 1_555 1_555 1_555 1_555 yes
F(1) C(20) F(3) F(4) -118(6) 1_555 1_555 1_555 1_555 yes
F(1) C(20) F(4) F(3) 71(7) 1_555 1_555 1_555 1_555 yes
F(1) C(20) F(4) F(5) -102(2) 1_555 1_555 1_555 1_555 yes
F(1) C(20) F(5) F(4) 119(2) 1_555 1_555 1_555 1_555 yes
F(1) C(20) F(5) F(6) -56(4) 1_555 1_555 1_555 1_555 yes
F(1) C(20) F(6) F(5) 126(4) 1_555 1_555 1_555 1_555 yes
F(1) C(20) C(21) O(4) 159(1) 1_555 1_555 1_555 1_555 yes
F(1) C(20) C(21) C(22) -21(2) 1_555 1_555 1_555 1_555 yes
F(2) F(1) C(20) F(3) -25(7) 1_555 1_555 1_555 1_555 yes
F(2) F(1) C(20) F(4) -47(8) 1_555 1_555 1_555 1_555 yes
F(2) F(1) C(20) F(5) -135(6) 1_555 1_555 1_555 1_555 yes
F(2) F(1) C(20) F(6) -159(7) 1_555 1_555 1_555 1_555 yes
F(2) F(1) C(20) C(21) 95(7) 1_555 1_555 1_555 1_555 yes
F(2) C(20) F(3) F(4) -128(6) 1_555 1_555 1_555 1_555 yes
F(2) C(20) F(4) F(3) 53(7) 1_555 1_555 1_555 1_555 yes
F(2) C(20) F(4) F(5) -120(1) 1_555 1_555 1_555 1_555 yes
F(2) C(20) F(5) F(4) 99(2) 1_555 1_555 1_555 1_555 yes
F(2) C(20) F(5) F(6) -75(4) 1_555 1_555 1_555 1_555 yes
F(2) C(20) F(6) F(5) 117(4) 1_555 1_555 1_555 1_555 yes
F(2) C(20) C(21) O(4) -174(1) 1_555 1_555 1_555 1_555 yes
F(2) C(20) C(21) C(22) 3(2) 1_555 1_555 1_555 1_555 yes
F(3) F(4) F(5) F(6) -4(16) 1_555 1_555 1_555 1_555 yes
F(3) F(4) F(5) C(20) -10(12) 1_555 1_555 1_555 1_555 yes
F(3) F(4) C(20) F(5) 173(7) 1_555 1_555 1_555 1_555 yes
F(3) F(4) C(20) F(6) 171(6) 1_555 1_555 1_555 1_555 yes
F(3) F(4) C(20) C(21) -70(7) 1_555 1_555 1_555 1_555 yes
F(3) C(20) F(4) F(5) -173(7) 1_555 1_555 1_555 1_555 yes
F(3) C(20) F(5) F(4) 2(2) 1_555 1_555 1_555 1_555 yes
F(3) C(20) F(5) F(6) -173(4) 1_555 1_555 1_555 1_555 yes
F(3) C(20) F(6) F(5) 8(5) 1_555 1_555 1_555 1_555 yes
F(3) C(20) C(21) O(4) -76(1) 1_555 1_555 1_555 1_555 yes
F(3) C(20) C(21) C(22) 101(1) 1_555 1_555 1_555 1_555 yes
F(4) F(3) C(20) F(5) -6(7) 1_555 1_555 1_555 1_555 yes
F(4) F(3) C(20) F(6) -10(8) 1_555 1_555 1_555 1_555 yes
F(4) F(3) C(20) C(21) 116(6) 1_555 1_555 1_555 1_555 yes
F(4) F(5) F(6) C(20) -5(5) 1_555 1_555 1_555 1_555 yes
F(4) F(5) C(20) F(6) 175(4) 1_555 1_555 1_555 1_555 yes
F(4) F(5) C(20) C(21) -114(1) 1_555 1_555 1_555 1_555 yes
F(4) C(20) F(5) F(6) -175(4) 1_555 1_555 1_555 1_555 yes
F(4) C(20) F(6) F(5) 4(4) 1_555 1_555 1_555 1_555 yes
F(4) C(20) C(21) O(4) -55(1) 1_555 1_555 1_555 1_555 yes
F(4) C(20) C(21) C(22) 122(1) 1_555 1_555 1_555 1_555 yes
F(5) F(4) F(3) C(20) 8(9) 1_555 1_555 1_555 1_555 yes
F(5) F(4) C(20) F(6) -2(2) 1_555 1_555 1_555 1_555 yes
F(5) F(4) C(20) C(21) 115(1) 1_555 1_555 1_555 1_555 yes
F(5) F(6) C(20) C(21) -119(3) 1_555 1_555 1_555 1_555 yes
F(5) C(20) C(21) O(4) 36(1) 1_555 1_555 1_555 1_555 yes
F(5) C(20) C(21) C(22) -145(1) 1_555 1_555 1_555 1_555 yes
F(6) F(5) F(4) C(20) 6(6) 1_555 1_555 1_555 1_555 yes
F(6) F(5) C(20) C(21) 70(4) 1_555 1_555 1_555 1_555 yes
F(6) C(20) C(21) O(4) 64(1) 1_555 1_555 1_555 1_555 yes
F(6) C(20) C(21) C(22) -116(1) 1_555 1_555 1_555 1_555 yes
F(7) F(8) F(9) F(10) 0(5) 1_555 1_555 1_555 1_555 yes
F(7) F(8) F(9) C(24) 29(1) 1_555 1_555 1_555 1_555 yes
F(7) F(8) C(24) F(9) -148(1) 1_555 1_555 1_555 1_555 yes
F(7) F(8) C(24) F(10) -136(1) 1_555 1_555 1_555 1_555 yes
F(7) F(8) C(24) F(11) -53(3) 1_555 1_555 1_555 1_555 yes
F(7) F(8) C(24) F(12) -25(1) 1_555 1_555 1_555 1_555 yes
F(7) F(8) C(24) C(23) 105(1) 1_555 1_555 1_555 1_555 yes
F(7) F(12) F(11) F(10) 24(4) 1_555 1_555 1_555 1_555 yes
F(7) F(12) F(11) C(24) -9(2) 1_555 1_555 1_555 1_555 yes
F(7) F(12) C(24) F(8) 19(1) 1_555 1_555 1_555 1_555 yes
F(7) F(12) C(24) F(9) 96(2) 1_555 1_555 1_555 1_555 yes
F(7) F(12) C(24) F(10) 126(1) 1_555 1_555 1_555 1_555 yes
F(7) F(12) C(24) F(11) 172(2) 1_555 1_555 1_555 1_555 yes
F(7) F(12) C(24) C(23) -107(1) 1_555 1_555 1_555 1_555 yes
F(7) C(24) F(8) F(9) 148(1) 1_555 1_555 1_555 1_555 yes
F(7) C(24) F(9) F(8) -23(1) 1_555 1_555 1_555 1_555 yes
F(7) C(24) F(9) F(10) 134(3) 1_555 1_555 1_555 1_555 yes
F(7) C(24) F(10) F(9) -60(3) 1_555 1_555 1_555 1_555 yes
F(7) C(24) F(10) F(11) 102(1) 1_555 1_555 1_555 1_555 yes
F(7) C(24) F(11) F(10) -127(1) 1_555 1_555 1_555 1_555 yes
F(7) C(24) F(11) F(12) 7(2) 1_555 1_555 1_555 1_555 yes
F(7) C(24) F(12) F(11) -172(2) 1_555 1_555 1_555 1_555 yes
F(7) C(24) C(23) O(5) 146(1) 1_555 1_555 1_555 1_555 yes
F(7) C(24) C(23) C(22) -32(1) 1_555 1_555 1_555 1_555 yes
F(8) F(7) F(12) F(11) -16(4) 1_555 1_555 1_555 1_555 yes
F(8) F(7) F(12) C(24) -27(1) 1_555 1_555 1_555 1_555 yes
F(8) F(7) C(24) F(9) 30(1) 1_555 1_555 1_555 1_555 yes
F(8) F(7) C(24) F(10) 60(2) 1_555 1_555 1_555 1_555 yes
F(8) F(7) C(24) F(11) 149(1) 1_555 1_555 1_555 1_555 yes
F(8) F(7) C(24) F(12) 154(1) 1_555 1_555 1_555 1_555 yes
F(8) F(7) C(24) C(23) -94(1) 1_555 1_555 1_555 1_555 yes
F(8) F(9) F(10) F(11) 10(6) 1_555 1_555 1_555 1_555 yes
F(8) F(9) F(10) C(24) 25(3) 1_555 1_555 1_555 1_555 yes
F(8) F(9) C(24) F(10) -157(3) 1_555 1_555 1_555 1_555 yes
F(8) F(9) C(24) F(11) -139(1) 1_555 1_555 1_555 1_555 yes
F(8) F(9) C(24) F(12) -99(2) 1_555 1_555 1_555 1_555 yes
F(8) F(9) C(24) C(23) 103(1) 1_555 1_555 1_555 1_555 yes
F(8) C(24) F(7) F(12) -154(1) 1_555 1_555 1_555 1_555 yes
F(8) C(24) F(9) F(10) 157(3) 1_555 1_555 1_555 1_555 yes
F(8) C(24) F(10) F(9) -20(3) 1_555 1_555 1_555 1_555 yes
F(8) C(24) F(10) F(11) 142(1) 1_555 1_555 1_555 1_555 yes
F(8) C(24) F(11) F(10) -90(3) 1_555 1_555 1_555 1_555 yes
F(8) C(24) F(11) F(12) 45(4) 1_555 1_555 1_555 1_555 yes
F(8) C(24) F(12) F(11) -152(2) 1_555 1_555 1_555 1_555 yes
F(8) C(24) C(23) O(5) 96(2) 1_555 1_555 1_555 1_555 yes
F(8) C(24) C(23) C(22) -83(2) 1_555 1_555 1_555 1_555 yes
F(9) F(8) F(7) F(12) -3(2) 1_555 1_555 1_555 1_555 yes
F(9) F(8) F(7) C(24) -26(1) 1_555 1_555 1_555 1_555 yes
F(9) F(8) C(24) F(10) 12(2) 1_555 1_555 1_555 1_555 yes
F(9) F(8) C(24) F(11) 95(3) 1_555 1_555 1_555 1_555 yes
F(9) F(8) C(24) F(12) 123(1) 1_555 1_555 1_555 1_555 yes
F(9) F(8) C(24) C(23) -105(1) 1_555 1_555 1_555 1_555 yes
F(9) F(10) F(11) F(12) -22(4) 1_555 1_555 1_555 1_555 yes
F(9) F(10) F(11) C(24) 17(3) 1_555 1_555 1_555 1_555 yes
F(9) F(10) C(24) F(11) -162(3) 1_555 1_555 1_555 1_555 yes
F(9) F(10) C(24) F(12) -135(3) 1_555 1_555 1_555 1_555 yes
F(9) F(10) C(24) C(23) 95(3) 1_555 1_555 1_555 1_555 yes
F(9) C(24) F(7) F(12) -124(1) 1_555 1_555 1_555 1_555 yes
F(9) C(24) F(10) F(11) 162(3) 1_555 1_555 1_555 1_555 yes
F(9) C(24) F(11) F(10) -10(2) 1_555 1_555 1_555 1_555 yes
F(9) C(24) F(11) F(12) 125(2) 1_555 1_555 1_555 1_555 yes
F(9) C(24) F(12) F(11) -75(3) 1_555 1_555 1_555 1_555 yes
F(9) C(24) C(23) O(5) 23(1) 1_555 1_555 1_555 1_555 yes
F(9) C(24) C(23) C(22) -155(1) 1_555 1_555 1_555 1_555 yes
F(10) F(9) F(8) C(24) -29(4) 1_555 1_555 1_555 1_555 yes
F(10) F(9) C(24) F(11) 17(3) 1_555 1_555 1_555 1_555 yes
F(10) F(9) C(24) F(12) 57(4) 1_555 1_555 1_555 1_555 yes
F(10) F(9) C(24) C(23) -98(3) 1_555 1_555 1_555 1_555 yes
F(10) F(11) F(12) C(24) 34(1) 1_555 1_555 1_555 1_555 yes
F(10) F(11) C(24) F(12) -135(2) 1_555 1_555 1_555 1_555 yes
F(10) F(11) C(24) C(23) 110(1) 1_555 1_555 1_555 1_555 yes
F(10) C(24) F(7) F(12) -93(2) 1_555 1_555 1_555 1_555 yes
F(10) C(24) F(11) F(12) 135(2) 1_555 1_555 1_555 1_555 yes
F(10) C(24) F(12) F(11) -46(2) 1_555 1_555 1_555 1_555 yes
F(10) C(24) C(23) O(5) -12(1) 1_555 1_555 1_555 1_555 yes
F(10) C(24) C(23) C(22) 167(1) 1_555 1_555 1_555 1_555 yes
F(11) F(10) F(9) C(24) -14(2) 1_555 1_555 1_555 1_555 yes
F(11) F(10) C(24) F(12) 27(2) 1_555 1_555 1_555 1_555 yes
F(11) F(10) C(24) C(23) -102(1) 1_555 1_555 1_555 1_555 yes
F(11) F(12) F(7) C(24) 11(3) 1_555 1_555 1_555 1_555 yes
F(11) F(12) C(24) C(23) 80(2) 1_555 1_555 1_555 1_555 yes
F(11) C(24) F(7) F(12) -5(1) 1_555 1_555 1_555 1_555 yes
F(11) C(24) C(23) O(5) -96(1) 1_555 1_555 1_555 1_555 yes
F(11) C(24) C(23) C(22) 83(1) 1_555 1_555 1_555 1_555 yes
F(12) F(7) F(8) C(24) 23(1) 1_555 1_555 1_555 1_555 yes
F(12) F(7) C(24) C(23) 110(1) 1_555 1_555 1_555 1_555 yes
F(12) F(11) F(10) C(24) -40(2) 1_555 1_555 1_555 1_555 yes
F(12) F(11) C(24) C(23) -114(2) 1_555 1_555 1_555 1_555 yes
F(12) C(24) C(23) O(5) -135(3) 1_555 1_555 1_555 1_555 yes
F(12) C(24) C(23) C(22) 44(3) 1_555 1_555 1_555 1_555 yes
F(13) F(14) F(15) F(16) -32(5) 1_555 1_555 1_555 1_555 yes
F(13) F(14) F(15) C(15) -1(4) 1_555 1_555 1_555 1_555 yes
F(13) F(14) C(15) F(15) 179(2) 1_555 1_555 1_555 1_555 yes
F(13) F(14) C(15) F(16) -157(3) 1_555 1_555 1_555 1_555 yes
F(13) F(14) C(15) F(17) -83(3) 1_555 1_555 1_555 1_555 yes
F(13) F(14) C(15) F(18) -40(3) 1_555 1_555 1_555 1_555 yes
F(13) F(14) C(15) C(16) 81(3) 1_555 1_555 1_555 1_555 yes
F(13) F(18) F(17) F(16) -13(5) 1_555 1_555 1_555 1_555 yes
F(13) F(18) F(17) C(15) -23(1) 1_555 1_555 1_555 1_555 yes
F(13) F(18) C(15) F(14) 26(2) 1_555 1_555 1_555 1_555 yes
F(13) F(18) C(15) F(15) 98(3) 1_555 1_555 1_555 1_555 yes
F(13) F(18) C(15) F(16) 142(2) 1_555 1_555 1_555 1_555 yes
F(13) F(18) C(15) F(17) 150(3) 1_555 1_555 1_555 1_555 yes
F(13) F(18) C(15) C(16) -101(2) 1_555 1_555 1_555 1_555 yes
F(13) C(15) F(14) F(15) -179(2) 1_555 1_555 1_555 1_555 yes
F(13) C(15) F(15) F(14) 0(1) 1_555 1_555 1_555 1_555 yes
F(13) C(15) F(15) F(16) 150(2) 1_555 1_555 1_555 1_555 yes
F(13) C(15) F(16) F(15) -54(4) 1_555 1_555 1_555 1_555 yes
F(13) C(15) F(16) F(17) 96(3) 1_555 1_555 1_555 1_555 yes
F(13) C(15) F(17) F(16) -140(2) 1_555 1_555 1_555 1_555 yes
F(13) C(15) F(17) F(18) 31(3) 1_555 1_555 1_555 1_555 yes
F(13) C(15) F(18) F(17) -150(3) 1_555 1_555 1_555 1_555 yes
F(13) C(15) C(16) O(2) 58(2) 1_555 1_555 1_555 1_555 yes
F(13) C(15) C(16) C(17) -121(2) 1_555 1_555 1_555 1_555 yes
F(14) F(13) F(18) F(17) -7(4) 1_555 1_555 1_555 1_555 yes
F(14) F(13) F(18) C(15) -34(2) 1_555 1_555 1_555 1_555 yes
F(14) F(13) C(15) F(15) 0(2) 1_555 1_555 1_555 1_555 yes
F(14) F(13) C(15) F(16) 38(4) 1_555 1_555 1_555 1_555 yes
F(14) F(13) C(15) F(17) 119(2) 1_555 1_555 1_555 1_555 yes
F(14) F(13) C(15) F(18) 139(3) 1_555 1_555 1_555 1_555 yes
F(14) F(13) C(15) C(16) -114(2) 1_555 1_555 1_555 1_555 yes
F(14) F(15) F(16) F(17) 2(2) 1_555 1_555 1_555 1_555 yes
F(14) F(15) F(16) C(15) 25(1) 1_555 1_555 1_555 1_555 yes
F(14) F(15) C(15) F(16) -149(2) 1_555 1_555 1_555 1_555 yes
F(14) F(15) C(15) F(17) -121(1) 1_555 1_555 1_555 1_555 yes
F(14) F(15) C(15) F(18) -87(3) 1_555 1_555 1_555 1_555 yes
F(14) F(15) C(15) C(16) 113(1) 1_555 1_555 1_555 1_555 yes
F(14) C(15) F(13) F(18) -139(3) 1_555 1_555 1_555 1_555 yes
F(14) C(15) F(15) F(16) 149(2) 1_555 1_555 1_555 1_555 yes
F(14) C(15) F(16) F(15) -28(2) 1_555 1_555 1_555 1_555 yes
F(14) C(15) F(16) F(17) 121(1) 1_555 1_555 1_555 1_555 yes
F(14) C(15) F(17) F(16) -95(2) 1_555 1_555 1_555 1_555 yes
F(14) C(15) F(17) F(18) 76(3) 1_555 1_555 1_555 1_555 yes
F(14) C(15) F(18) F(17) -124(2) 1_555 1_555 1_555 1_555 yes
F(14) C(15) C(16) O(2) 15(2) 1_555 1_555 1_555 1_555 yes
F(14) C(15) C(16) C(17) -164(2) 1_555 1_555 1_555 1_555 yes
F(15) F(14) F(13) F(18) 32(5) 1_555 1_555 1_555 1_555 yes
F(15) F(14) F(13) C(15) 0(4) 1_555 1_555 1_555 1_555 yes
F(15) F(14) C(15) F(16) 22(2) 1_555 1_555 1_555 1_555 yes
F(15) F(14) C(15) F(17) 96(2) 1_555 1_555 1_555 1_555 yes
F(15) F(14) C(15) F(18) 139(1) 1_555 1_555 1_555 1_555 yes
F(15) F(14) C(15) C(16) -97(1) 1_555 1_555 1_555 1_555 yes
F(15) F(16) F(17) F(18) 15(4) 1_555 1_555 1_555 1_555 yes
F(15) F(16) F(17) C(15) 26(1) 1_555 1_555 1_555 1_555 yes
F(15) F(16) C(15) F(17) -150(2) 1_555 1_555 1_555 1_555 yes
F(15) F(16) C(15) F(18) -144(2) 1_555 1_555 1_555 1_555 yes
F(15) F(16) C(15) C(16) 98(1) 1_555 1_555 1_555 1_555 yes
F(15) C(15) F(13) F(18) -140(1) 1_555 1_555 1_555 1_555 yes
F(15) C(15) F(16) F(17) 150(2) 1_555 1_555 1_555 1_555 yes
F(15) C(15) F(17) F(16) -22(1) 1_555 1_555 1_555 1_555 yes
F(15) C(15) F(17) F(18) 149(2) 1_555 1_555 1_555 1_555 yes
F(15) C(15) F(18) F(17) -51(4) 1_555 1_555 1_555 1_555 yes
F(15) C(15) C(16) O(2) -55(2) 1_555 1_555 1_555 1_555 yes
F(15) C(15) C(16) C(17) 124(2) 1_555 1_555 1_555 1_555 yes
F(16) F(15) F(14) C(15) -31(1) 1_555 1_555 1_555 1_555 yes
F(16) F(15) C(15) F(17) 28(2) 1_555 1_555 1_555 1_555 yes
F(16) F(15) C(15) F(18) 62(4) 1_555 1_555 1_555 1_555 yes
F(16) F(15) C(15) C(16) -96(1) 1_555 1_555 1_555 1_555 yes
F(16) F(17) F(18) C(15) 10(3) 1_555 1_555 1_555 1_555 yes
F(16) F(17) C(15) F(18) -171(2) 1_555 1_555 1_555 1_555 yes
F(16) F(17) C(15) C(16) 98(1) 1_555 1_555 1_555 1_555 yes
F(16) C(15) F(13) F(18) -101(3) 1_555 1_555 1_555 1_555 yes
F(16) C(15) F(17) F(18) 171(2) 1_555 1_555 1_555 1_555 yes
F(16) C(15) F(18) F(17) -7(2) 1_555 1_555 1_555 1_555 yes
F(16) C(15) C(16) O(2) -105(2) 1_555 1_555 1_555 1_555 yes
F(16) C(15) C(16) C(17) 74(2) 1_555 1_555 1_555 1_555 yes
F(17) F(16) F(15) C(15) -23(1) 1_555 1_555 1_555 1_555 yes
F(17) F(16) C(15) F(18) 5(1) 1_555 1_555 1_555 1_555 yes
F(17) F(16) C(15) C(16) -110(1) 1_555 1_555 1_555 1_555 yes
F(17) F(18) F(13) C(15) 27(2) 1_555 1_555 1_555 1_555 yes
F(17) F(18) C(15) C(16) 107(2) 1_555 1_555 1_555 1_555 yes
F(17) C(15) F(13) F(18) -20(2) 1_555 1_555 1_555 1_555 yes
F(17) C(15) C(16) O(2) -177(2) 1_555 1_555 1_555 1_555 yes
F(17) C(15) C(16) C(17) 2(2) 1_555 1_555 1_555 1_555 yes
F(18) F(13) F(14) C(15) 31(1) 1_555 1_555 1_555 1_555 yes
F(18) F(13) C(15) C(16) 105(1) 1_555 1_555 1_555 1_555 yes
F(18) F(17) F(16) C(15) -11(3) 1_555 1_555 1_555 1_555 yes
F(18) F(17) C(15) C(16) -89(2) 1_555 1_555 1_555 1_555 yes
F(18) C(15) C(16) O(2) 137(2) 1_555 1_555 1_555 1_555 yes
F(18) C(15) C(16) C(17) -42(2) 1_555 1_555 1_555 1_555 yes
F(19) F(20) F(21) F(22) 2(8) 1_555 1_555 1_555 1_555 yes
F(19) F(20) F(21) C(19) 31(4) 1_555 1_555 1_555 1_555 yes
F(19) F(20) C(19) F(21) -150(4) 1_555 1_555 1_555 1_555 yes
F(19) F(20) C(19) F(22) -140(4) 1_555 1_555 1_555 1_555 yes
F(19) F(20) C(19) F(23) -47(5) 1_555 1_555 1_555 1_555 yes
F(19) F(20) C(19) F(24) -23(5) 1_555 1_555 1_555 1_555 yes
F(19) F(20) C(19) C(18) 98(4) 1_555 1_555 1_555 1_555 yes
F(19) F(24) F(23) F(22) -9(5) 1_555 1_555 1_555 1_555 yes
F(19) F(24) F(23) C(19) -28(3) 1_555 1_555 1_555 1_555 yes
F(19) F(24) C(19) F(20) 13(2) 1_555 1_555 1_555 1_555 yes
F(19) F(24) C(19) F(21) 103(2) 1_555 1_555 1_555 1_555 yes
F(19) F(24) C(19) F(22) 128(1) 1_555 1_555 1_555 1_555 yes
F(19) F(24) C(19) F(23) 151(3) 1_555 1_555 1_555 1_555 yes
F(19) F(24) C(19) C(18) -109(1) 1_555 1_555 1_555 1_555 yes
F(19) C(19) F(20) F(21) 150(4) 1_555 1_555 1_555 1_555 yes
F(19) C(19) F(21) F(20) -17(2) 1_555 1_555 1_555 1_555 yes
F(19) C(19) F(21) F(22) 142(4) 1_555 1_555 1_555 1_555 yes
F(19) C(19) F(22) F(21) -48(5) 1_555 1_555 1_555 1_555 yes
F(19) C(19) F(22) F(23) 99(2) 1_555 1_555 1_555 1_555 yes
F(19) C(19) F(23) F(22) -129(1) 1_555 1_555 1_555 1_555 yes
F(19) C(19) F(23) F(24) 28(3) 1_555 1_555 1_555 1_555 yes
F(19) C(19) F(24) F(23) -151(3) 1_555 1_555 1_555 1_555 yes
F(19) C(19) C(18) O(3) -105(1) 1_555 1_555 1_555 1_555 yes
F(19) C(19) C(18) C(17) 75(1) 1_555 1_555 1_555 1_555 yes
F(20) F(19) F(24) F(23) 10(7) 1_555 1_555 1_555 1_555 yes
F(20) F(19) F(24) C(19) -25(4) 1_555 1_555 1_555 1_555 yes
F(20) F(19) C(19) F(21) 30(5) 1_555 1_555 1_555 1_555 yes
F(20) F(19) C(19) F(22) 53(5) 1_555 1_555 1_555 1_555 yes
F(20) F(19) C(19) F(23) 143(4) 1_555 1_555 1_555 1_555 yes
F(20) F(19) C(19) F(24) 156(4) 1_555 1_555 1_555 1_555 yes
F(20) F(19) C(19) C(18) -94(4) 1_555 1_555 1_555 1_555 yes
F(20) F(21) F(22) F(23) -1(7) 1_555 1_555 1_555 1_555 yes
F(20) F(21) F(22) C(19) 22(4) 1_555 1_555 1_555 1_555 yes
F(20) F(21) C(19) F(22) -159(4) 1_555 1_555 1_555 1_555 yes
F(20) F(21) C(19) F(23) -126(1) 1_555 1_555 1_555 1_555 yes
F(20) F(21) C(19) F(24) -105(2) 1_555 1_555 1_555 1_555 yes
F(20) F(21) C(19) C(18) 107(1) 1_555 1_555 1_555 1_555 yes
F(20) C(19) F(19) F(24) -156(4) 1_555 1_555 1_555 1_555 yes
F(20) C(19) F(21) F(22) 159(4) 1_555 1_555 1_555 1_555 yes
F(20) C(19) F(22) F(21) -20(4) 1_555 1_555 1_555 1_555 yes
F(20) C(19) F(22) F(23) 127(1) 1_555 1_555 1_555 1_555 yes
F(20) C(19) F(23) F(22) -104(2) 1_555 1_555 1_555 1_555 yes
F(20) C(19) F(23) F(24) 53(4) 1_555 1_555 1_555 1_555 yes
F(20) C(19) F(24) F(23) -138(3) 1_555 1_555 1_555 1_555 yes
F(20) C(19) C(18) O(3) -141(1) 1_555 1_555 1_555 1_555 yes
F(20) C(19) C(18) C(17) 38(1) 1_555 1_555 1_555 1_555 yes
F(21) F(20) F(19) F(24) -4(6) 1_555 1_555 1_555 1_555 yes
F(21) F(20) F(19) C(19) -24(3) 1_555 1_555 1_555 1_555 yes
F(21) F(20) C(19) F(22) 10(2) 1_555 1_555 1_555 1_555 yes
F(21) F(20) C(19) F(23) 102(2) 1_555 1_555 1_555 1_555 yes
F(21) F(20) C(19) F(24) 126(1) 1_555 1_555 1_555 1_555 yes
F(21) F(20) C(19) C(18) -110(1) 1_555 1_555 1_555 1_555 yes
F(21) F(22) F(23) F(24) 6(6) 1_555 1_555 1_555 1_555 yes
F(21) F(22) F(23) C(19) 30(3) 1_555 1_555 1_555 1_555 yes
F(21) F(22) C(19) F(23) -148(4) 1_555 1_555 1_555 1_555 yes
F(21) F(22) C(19) F(24) -137(4) 1_555 1_555 1_555 1_555 yes
F(21) F(22) C(19) C(18) 99(4) 1_555 1_555 1_555 1_555 yes
F(21) C(19) F(19) F(24) -125(1) 1_555 1_555 1_555 1_555 yes
F(21) C(19) F(22) F(23) 148(4) 1_555 1_555 1_555 1_555 yes
F(21) C(19) F(23) F(22) -15(2) 1_555 1_555 1_555 1_555 yes
F(21) C(19) F(23) F(24) 141(3) 1_555 1_555 1_555 1_555 yes
F(21) C(19) F(24) F(23) -48(4) 1_555 1_555 1_555 1_555 yes
F(21) C(19) C(18) O(3) 132(1) 1_555 1_555 1_555 1_555 yes
F(21) C(19) C(18) C(17) -47(1) 1_555 1_555 1_555 1_555 yes
F(22) F(21) F(20) C(19) -28(6) 1_555 1_555 1_555 1_555 yes
F(22) F(21) C(19) F(23) 32(4) 1_555 1_555 1_555 1_555 yes
F(22) F(21) C(19) F(24) 54(5) 1_555 1_555 1_555 1_555 yes
F(22) F(21) C(19) C(18) -92(4) 1_555 1_555 1_555 1_555 yes
F(22) F(23) F(24) C(19) 19(2) 1_555 1_555 1_555 1_555 yes
F(22) F(23) C(19) F(24) -157(3) 1_555 1_555 1_555 1_555 yes
F(22) F(23) C(19) C(18) 109(1) 1_555 1_555 1_555 1_555 yes
F(22) C(19) F(19) F(24) -103(2) 1_555 1_555 1_555 1_555 yes
F(22) C(19) F(23) F(24) 157(3) 1_555 1_555 1_555 1_555 yes
F(22) C(19) F(24) F(23) -23(3) 1_555 1_555 1_555 1_555 yes
F(22) C(19) C(18) O(3) 100(1) 1_555 1_555 1_555 1_555 yes
F(22) C(19) C(18) C(17) -78(1) 1_555 1_555 1_555 1_555 yes
F(23) F(22) F(21) C(19) -24(2) 1_555 1_555 1_555 1_555 yes
F(23) F(22) C(19) F(24) 11(1) 1_555 1_555 1_555 1_555 yes
F(23) F(22) C(19) C(18) -111(1) 1_555 1_555 1_555 1_555 yes
F(23) F(24) F(19) C(19) 35(4) 1_555 1_555 1_555 1_555 yes
F(23) F(24) C(19) C(18) 99(3) 1_555 1_555 1_555 1_555 yes
F(23) C(19) F(19) F(24) -13(1) 1_555 1_555 1_555 1_555 yes
F(23) C(19) C(18) O(3) 9(2) 1_555 1_555 1_555 1_555 yes
F(23) C(19) C(18) C(17) -169(1) 1_555 1_555 1_555 1_555 yes
F(24) F(19) F(20) C(19) 19(3) 1_555 1_555 1_555 1_555 yes
F(24) F(19) C(19) C(18) 108(1) 1_555 1_555 1_555 1_555 yes
F(24) F(23) F(22) C(19) -24(3) 1_555 1_555 1_555 1_555 yes
F(24) F(23) C(19) C(18) -92(3) 1_555 1_555 1_555 1_555 yes
F(24) C(19) C(18) O(3) -20(1) 1_555 1_555 1_555 1_555 yes
F(24) C(19) C(18) C(17) 160(1) 1_555 1_555 1_555 1_555 yes
O(1) N(1) C(3) C(2) 16.2(9) 1_555 1_555 1_555 1_555 yes
O(1) N(1) C(3) C(4) -162.7(6) 1_555 1_555 1_555 1_555 yes
O(1) N(1) C(6) C(7) -2(1) 1_555 1_555 1_555 1_555 yes
O(1) N(1) C(6) C(8) -138(1) 1_555 1_555 1_555 1_555 yes
O(1) N(1) C(6) C(9) 112.2(9) 1_555 1_555 1_555 1_555 yes
O(2) Cu(1) O(3) C(18) 23.0(4) 1_555 1_555 1_555 1_555 yes
O(2) Cu(1) O(4) C(21) 68.1(5) 1_555 1_555 1_555 1_555 yes
O(2) Cu(1) O(5) C(23) -69.6(4) 1_555 1_555 1_555 1_555 yes
O(2) Cu(1) N(2) C(1) 177.5(3) 1_555 1_555 1_555 1_555 yes
O(2) Cu(1) N(2) C(5) -2.5(4) 1_555 1_555 1_555 1_555 yes
O(2) Cu(1) N(3) C(10) -45(1) 1_555 1_555 1_555 1_555 yes
O(2) Cu(1) N(3) C(14) 131(1) 1_555 1_555 1_555 1_555 yes
O(2) C(16) C(17) C(18) 6(1) 1_555 1_555 1_555 1_555 yes
O(3) Cu(1) O(2) C(16) -23.1(5) 1_555 1_555 1_555 1_555 yes
O(3) Cu(1) O(4) C(21) 153.6(5) 1_555 1_555 1_555 1_555 yes
O(3) Cu(1) O(5) C(23) 4(1) 1_555 1_555 1_555 1_555 yes
O(3) Cu(1) N(2) C(1) 91.7(3) 1_555 1_555 1_555 1_555 yes
O(3) Cu(1) N(2) C(5) -88.3(4) 1_555 1_555 1_555 1_555 yes
O(3) Cu(1) N(3) C(10) -96.4(3) 1_555 1_555 1_555 1_555 yes
O(3) Cu(1) N(3) C(14) 80.3(4) 1_555 1_555 1_555 1_555 yes
O(3) C(18) C(17) C(16) -3(1) 1_555 1_555 1_555 1_555 yes
O(4) Cu(1) O(2) C(16) 64.9(5) 1_555 1_555 1_555 1_555 yes
O(4) Cu(1) O(3) C(18) -67.2(4) 1_555 1_555 1_555 1_555 yes
O(4) Cu(1) O(5) C(23) 20.2(4) 1_555 1_555 1_555 1_555 yes
O(4) Cu(1) N(2) C(1) -35(2) 1_555 1_555 1_555 1_555 yes
O(4) Cu(1) N(2) C(5) 144(1) 1_555 1_555 1_555 1_555 yes
O(4) Cu(1) N(3) C(10) 175.7(3) 1_555 1_555 1_555 1_555 yes
O(4) Cu(1) N(3) C(14) -7.6(4) 1_555 1_555 1_555 1_555 yes
O(4) C(21) C(22) C(23) 0(1) 1_555 1_555 1_555 1_555 yes
O(5) Cu(1) O(2) C(16) 149.8(5) 1_555 1_555 1_555 1_555 yes
O(5) Cu(1) O(3) C(18) -51(1) 1_555 1_555 1_555 1_555 yes
O(5) Cu(1) O(4) C(21) -24.5(5) 1_555 1_555 1_555 1_555 yes
O(5) Cu(1) N(2) C(1) -89.7(3) 1_555 1_555 1_555 1_555 yes
O(5) Cu(1) N(2) C(5) 90.3(4) 1_555 1_555 1_555 1_555 yes
O(5) Cu(1) N(3) C(10) 90.5(3) 1_555 1_555 1_555 1_555 yes
O(5) Cu(1) N(3) C(14) -92.8(4) 1_555 1_555 1_555 1_555 yes
O(5) C(23) C(22) C(21) -3(1) 1_555 1_555 1_555 1_555 yes
N(1) C(3) C(2) C(1) 179.1(5) 1_555 1_555 1_555 1_555 yes
N(1) C(3) C(4) C(5) 178.2(6) 1_555 1_555 1_555 1_555 yes
N(2) Cu(1) O(2) C(16) -117.8(5) 1_555 1_555 1_555 1_555 yes
N(2) Cu(1) O(3) C(18) 116.8(4) 1_555 1_555 1_555 1_555 yes
N(2) Cu(1) O(4) C(21) -79(1) 1_555 1_555 1_555 1_555 yes
N(2) Cu(1) O(5) C(23) -163.8(4) 1_555 1_555 1_555 1_555 yes
N(2) Cu(1) N(3) C(10) -1.3(3) 1_555 1_555 1_555 1_555 yes
N(2) Cu(1) N(3) C(14) 175.4(4) 1_555 1_555 1_555 1_555 yes
N(2) C(1) C(2) C(3) 4.0(8) 1_555 1_555 1_555 1_555 yes
N(2) C(1) C(10) N(3) 2.1(6) 1_555 1_555 1_555 1_555 yes
N(2) C(1) C(10) C(11) -176.3(5) 1_555 1_555 1_555 1_555 yes
N(2) C(5) C(4) C(3) 1.7(9) 1_555 1_555 1_555 1_555 yes
N(3) Cu(1) O(2) C(16) -74(1) 1_555 1_555 1_555 1_555 yes
N(3) Cu(1) O(3) C(18) -162.6(4) 1_555 1_555 1_555 1_555 yes
N(3) Cu(1) O(4) C(21) -116.5(5) 1_555 1_555 1_555 1_555 yes
N(3) Cu(1) O(5) C(23) 115.4(4) 1_555 1_555 1_555 1_555 yes
N(3) Cu(1) N(2) C(1) 2.5(3) 1_555 1_555 1_555 1_555 yes
N(3) Cu(1) N(2) C(5) -177.5(5) 1_555 1_555 1_555 1_555 yes
N(3) C(10) C(1) C(2) -178.0(5) 1_555 1_555 1_555 1_555 yes
N(3) C(10) C(11) C(12) -2.2(8) 1_555 1_555 1_555 1_555 yes
N(3) C(14) C(13) C(12) -4.0(9) 1_555 1_555 1_555 1_555 yes
C(1) N(2) C(5) C(4) 0.2(8) 1_555 1_555 1_555 1_555 yes
C(1) C(2) C(3) C(4) -2.0(8) 1_555 1_555 1_555 1_555 yes
C(1) C(10) N(3) C(14) -176.9(4) 1_555 1_555 1_555 1_555 yes
C(1) C(10) C(11) C(12) 176.1(5) 1_555 1_555 1_555 1_555 yes
C(2) C(1) N(2) C(5) -3.1(7) 1_555 1_555 1_555 1_555 yes
C(2) C(1) C(10) C(11) 3.6(8) 1_555 1_555 1_555 1_555 yes
C(2) C(3) N(1) C(6) -154.1(9) 1_555 1_555 1_555 1_555 yes
C(2) C(3) C(4) C(5) -0.7(9) 1_555 1_555 1_555 1_555 yes
C(3) N(1) C(6) C(7) 168(1) 1_555 1_555 1_555 1_555 yes
C(3) N(1) C(6) C(8) 31(1) 1_555 1_555 1_555 1_555 yes
C(3) N(1) C(6) C(9) -77(1) 1_555 1_555 1_555 1_555 yes
C(3) C(2) C(1) C(10) -176.0(5) 1_555 1_555 1_555 1_555 yes
C(4) C(3) N(1) C(6) 27(1) 1_555 1_555 1_555 1_555 yes
C(5) N(2) C(1) C(10) 176.8(4) 1_555 1_555 1_555 1_555 yes
C(10) N(3) C(14) C(13) 1.7(8) 1_555 1_555 1_555 1_555 yes
C(10) C(11) C(12) C(13) -0.2(9) 1_555 1_555 1_555 1_555 yes
C(11) C(10) N(3) C(14) 1.5(7) 1_555 1_555 1_555 1_555 yes
C(11) C(12) C(13) C(14) 3.2(9) 1_555 1_555 1_555 1_555 yes
C(15) C(16) C(17) C(18) -173.3(8) 1_555 1_555 1_555 1_555 yes
C(16) C(17) C(18) C(19) 175.1(6) 1_555 1_555 1_555 1_555 yes
C(20) C(21) C(22) C(23) -177.5(7) 1_555 1_555 1_555 1_555 yes
C(21) C(22) C(23) C(24) 176.4(6) 1_555 1_555 1_555 1_555 yes
